data_1524339
loop_
_publ_author_name
'Fanfani, L.'
'Zanazzi, P.F.'
'Zanzari, A.R.'

_publ_section_title
;
 The crystal structure of a triclinic roscherite
;
_journal_name_full
;
Tschermaks Mineralogische und Petrographische Mitteilungen (-1978)
;
_journal_page_first 169
_journal_page_last 178
_journal_volume 24
_journal_year 1977
_chemical_formula_sum 'Al0.13 Be4 Ca2 Fe0.42 H16 Mn4.12 O34 P6'
_chemical_name_systematic
;
Fe.42 Mn.12 Al.13 Ca2 Mn4 Be4 (P O4)6 (O H)4 (H2 O)6
;
_space_group_IT_number 2
_symmetry_space_group_name_Hall '-P 1 (1/2*x+1/2*y,1/2*x-1/2*y,-z)'
_symmetry_space_group_name_H-M 'C -1'
_cell_angle_alpha 91.07
_cell_angle_beta 94.35
_cell_angle_gamma 89.99
_cell_formula_units_Z 2
_cell_length_a 15.921
_cell_length_b 11.965
_cell_length_c 6.741
_cell_volume 1280.202
_citation_journal_id_ASTM MPMTAG
_cod_data_source_file Fanfani_MPMTAG_1977_327.cif
_cod_data_source_block H16Al0.13Be4Ca2Fe0.42Mn4.12O34P6
_cod_original_sg_symbol_H-M 'P -1 (a+b,a-b,-c)'
_cod_original_formula_sum 'H16 Al0.13 Be4 Ca2 Fe0.42 Mn4.12 O34 P6'
_cod_database_code 1524339

loop_
_symmetry_equiv_pos_as_xyz
x,y,z
-x,-y,-z
x+1/2,y+1/2,z
-x+1/2,-y+1/2,-z

loop_
_atom_site_label
_atom_site_type_symbol
_atom_site_fract_x
_atom_site_fract_y
_atom_site_fract_z
_atom_site_occupancy
_atom_site_U_iso_or_equiv
O7 O-2 0.1833 0.1922 0.6713 1 0.0
O16 O-2 0.0944 0.4209 0.2354 1 0.0
Mn1 Mn+2 0.1704 0.162 -0.0078 1 0.0
O13 O-2 0.3011 0.1587 0.0647 1 0.0
Be1 Be+2 0.3305 0.1727 0.2965 1 0.0
O4 O-2 0.2798 -0.1012 -0.0476 1 0.0
O5 O-2 0.141 0.1859 0.3046 1 0.0
P1 P+5 0.1852 0.1205 0.4752 1 0.0
O14 O-2 0.302 -0.1619 -0.4307 1 0.0
O10 O-2 0.0332 -0.1982 0.4286 1 0.0
O11 O-2 0.0685 0.352 0.6609 1 0.0
Mn2 Mn+2 0.1706 -0.1586 0.4986 1 0.0
O8 O-2 0.1795 -0.1887 0.1754 1 0.0
O15 O-2 0.0003 0.0446 0.2157 1 0.0
O2 O-2 0.1412 -0.0073 0.01 1 0.0
O3 O-2 0.2782 0.096 0.4382 1 0.0
P3 P+5 0.0022 0.2761 0.7477 1 0.0
P2 P+5 0.1861 -0.1207 -0.0182 1 0.0
Fe1 Fe+3 0 0 0.5 0.42 0.0
O17 O-2 0.0944 -0.4194 -0.2768 1 0.0
Be2 Be+2 0.3332 -0.1762 -0.2009 1 0.0
Ca1 Ca+2 0.001 0.2611 0.2459 1 0.0
O9 O-2 0.0406 0.2093 0.9195 1 0.0
O12 O-2 0.067 -0.3517 0.1728 1 0.0
Mn3 Mn+3 0 0 0.5 0.12 0.0
O1 O-2 0.1378 0.0106 0.5043 1 0.0
Al1 Al+3 0 0 0.5 0.13 0.0
O6 O-2 0.1417 -0.1871 -0.1942 1 0.0
